data_8105202
loop_
_publ_author_name
'Wan, Changyuan'
'Yuan, Jun'
'Wang, Yong'
'Qiao, Yanan'

_publ_section_title
;
 The crystal structure of 2-carboxyl-4-nitroimidazole monohydrate,
 C4H5N3O5
;
_journal_issue 2
_journal_name_full 'Zeitschrift f\"ur Kristallographie - New Crystal Structures'
_journal_page_first 271
_journal_page_last 272
_journal_paper_doi 10.1515/ncrs-2021-0483
_journal_volume 237
_journal_year 2022
_chemical_formula_moiety 'C4 H3 N3 O4, H2 O'
_chemical_formula_sum 'C4 H5 N3 O5'
_chemical_formula_weight 175.11
_chemical_name_common 2-carboxyl-4-Nitroimidazol
_space_group_crystal_system triclinic
_space_group_IT_number 2
_space_group_name_Hall '-P 1'
_space_group_name_H-M_alt 'P -1'
_atom_sites_solution_hydrogens mixed
_atom_sites_solution_primary dual
_cell_angle_alpha 100.604(3)
_cell_angle_beta 90.862(4)
_cell_angle_gamma 108.102(4)
_cell_formula_units_Z 2
_cell_length_a 6.3017(7)
_cell_length_b 6.9235(7)
_cell_length_c 8.2333(8)
_cell_measurement_reflns_used 842
_cell_measurement_temperature 170(2)
_cell_measurement_theta_max 24.54
_cell_measurement_theta_min 2.525
_cell_volume 334.60(6)
_computing_cell_refinement 'SAINT V8.38A (Bruker, 2018)'
_computing_data_reduction 'SAINT V8.38A (Bruker, 2018)'
_computing_molecular_graphics 'Olex2 1.5 (Dolomanov et al., 2009)'
_computing_publication_material 'Olex2 1.5 (Dolomanov et al., 2009)'
_computing_structure_refinement 'SHELXL 2018/3 (Sheldrick, 2015)'
_computing_structure_solution 'ShelXT (Sheldrick, 2015)'
_diffrn_ambient_temperature 170.0
_diffrn_measured_fraction_theta_full 0.996
_diffrn_measured_fraction_theta_max 0.994
_diffrn_measurement_device_type 'Bruker APEX-II CCD'
_diffrn_measurement_method '\f and \w scans'
_diffrn_radiation_type MoK\a
_diffrn_radiation_wavelength 0.71073
_diffrn_reflns_av_R_equivalents 0.0641
_diffrn_reflns_av_unetI/netI 0.0725
_diffrn_reflns_Laue_measured_fraction_full 0.996
_diffrn_reflns_Laue_measured_fraction_max 0.994
_diffrn_reflns_limit_h_max 7
_diffrn_reflns_limit_h_min -7
_diffrn_reflns_limit_k_max 8
_diffrn_reflns_limit_k_min -8
_diffrn_reflns_limit_l_max 9
_diffrn_reflns_limit_l_min -9
_diffrn_reflns_number 3611
_diffrn_reflns_point_group_measured_fraction_full 0.996
_diffrn_reflns_point_group_measured_fraction_max 0.994
_diffrn_reflns_theta_full 25.242
_diffrn_reflns_theta_max 25.484
_diffrn_reflns_theta_min 2.524
_diffrn_source_current 1.4
_diffrn_source_power 0.07
_diffrn_source_voltage 50.0
_diffrn_standards_number 0
_exptl_absorpt_coefficient_mu 0.162
_exptl_absorpt_correction_T_max 0.9281
_exptl_absorpt_correction_T_min 0.8030
_exptl_absorpt_correction_type multi-scan
_exptl_absorpt_process_details
;
SADABS-2016/2 (Bruker,2016/2) was used for absorption correction.
wR2(int) was 0.0804 before and 0.0559 after correction.
The Ratio of minimum to maximum transmission is 0.8652.
The \l/2 correction factor is Not present.
;
_exptl_crystal_colour colourless
_exptl_crystal_colour_primary colourless
_exptl_crystal_density_diffrn 1.738
_exptl_crystal_description block
_exptl_crystal_F_000 180
_exptl_crystal_size_max 0.08
_exptl_crystal_size_mid 0.05
_exptl_crystal_size_min 0.04
_refine_diff_density_max 0.238
_refine_diff_density_min -0.279
_refine_diff_density_rms 0.063
_refine_ls_extinction_coef .
_refine_ls_extinction_method none
_refine_ls_goodness_of_fit_ref 1.086
_refine_ls_hydrogen_treatment mixed
_refine_ls_matrix_type full
_refine_ls_number_parameters 118
_refine_ls_number_reflns 1234
_refine_ls_number_restraints 0
_refine_ls_restrained_S_all 1.086
_refine_ls_R_factor_all 0.1135
_refine_ls_R_factor_gt 0.0616
_refine_ls_shift/su_max 0.000
_refine_ls_shift/su_mean 0.000
_refine_ls_structure_factor_coef Fsqd
_refine_ls_weighting_details 'w=1/[\s^2^(Fo^2^)+(0.0496P)^2^+0.2068P] where P=(Fo^2^+2Fc^2^)/3'
_refine_ls_weighting_scheme calc
_refine_ls_wR_factor_gt 0.1159
_refine_ls_wR_factor_ref 0.1414
_reflns_Friedel_coverage 0.000
_reflns_Friedel_fraction_full .
_reflns_Friedel_fraction_max .
_reflns_number_gt 787
_reflns_number_total 1234
_reflns_threshold_expression 'I > 2\s(I)'
_cod_data_source_file suppl_j_ncrs-2021-0483_suppl.cif
_cod_data_source_block 1215dl2_0m
_cod_database_code 8105202
_shelx_space_group_comment
;
The symmetry employed for this shelxl refinement is uniquely defined
by the following loop, which should always be used as a source of
symmetry information in preference to the above space-group names.
They are only intended as comments.
;
_shelx_estimated_absorpt_t_max 0.994
_shelx_estimated_absorpt_t_min 0.987
_olex2_refinement_description
;
1. Fixed Uiso
 At 1.2 times of:
  All C(H) groups, All N(H) groups
 At 1.5 times of:
  All O(H) groups, All O(H,H) groups
2.a Aromatic/amide H refined with riding coordinates:
 N1(H1), C4(H4A)
;

loop_
_space_group_symop_operation_xyz
'x, y, z'
'-x, -y, -z'

loop_
_atom_site_label
_atom_site_type_symbol
_atom_site_fract_x
_atom_site_fract_y
_atom_site_fract_z
_atom_site_U_iso_or_equiv
_atom_site_adp_type
_atom_site_occupancy
_atom_site_site_symmetry_order
_atom_site_calc_flag
_atom_site_refinement_flags_posn
_atom_site_refinement_flags_adp
_atom_site_refinement_flags_occupancy
_atom_site_disorder_assembly
_atom_site_disorder_group
C1 C 0.7478(6) 0.7629(5) 0.4856(5) 0.0295(9) Uani 1 1 d . . . . .
C2 C 0.5642(6) 0.6561(5) 0.3547(4) 0.0272(9) Uani 1 1 d . . . . .
C3 C 0.3473(6) 0.4387(5) 0.1621(4) 0.0286(9) Uani 1 1 d . . . . .
C4 C 0.2550(6) 0.5943(5) 0.2003(5) 0.0335(10) Uani 1 1 d . . . . .
H4A H 0.121864 0.603495 0.151350 0.040 Uiso 1 1 calc R U . . .
N1 N 0.3967(5) 0.7320(4) 0.3236(4) 0.0342(8) Uani 1 1 d . . . . .
H1 H 0.382820 0.850293 0.374736 0.041 Uiso 1 1 calc R U . . .
N2 N 0.5397(5) 0.4748(4) 0.2564(4) 0.0288(8) Uani 1 1 d . . . . .
N3 N 0.2606(5) 0.2532(5) 0.0371(4) 0.0357(8) Uani 1 1 d . . . . .
O1 O 0.3673(5) 0.1296(4) 0.0159(4) 0.0465(8) Uani 1 1 d . . . A -1
O2 O 0.0857(5) 0.2272(4) -0.0448(4) 0.0475(8) Uani 1 1 d . . . . .
O3 O 0.7564(4) 0.9268(4) 0.5765(3) 0.0363(7) Uani 1 1 d . . . . .
O4 O 0.8883(4) 0.6617(4) 0.4925(3) 0.0356(7) Uani 1 1 d . . . . .
H4 H 0.987(7) 0.711(6) 0.576(5) 0.053 Uiso 1 1 d . U . . .
O5 O 0.7819(5) 0.1910(4) 0.2834(4) 0.0450(8) Uani 1 1 d . . . . .
H5A H 0.718(8) 0.277(7) 0.268(6) 0.067 Uiso 1 1 d . U . . .
H5B H 0.766(8) 0.102(7) 0.195(6) 0.067 Uiso 1 1 d . U . . .

loop_
_atom_site_aniso_label
_atom_site_aniso_U_11
_atom_site_aniso_U_22
_atom_site_aniso_U_33
_atom_site_aniso_U_23
_atom_site_aniso_U_13
_atom_site_aniso_U_12
O1 0.0480(17) 0.0331(15) 0.056(2) -0.0136(13) -0.0095(14) 0.0233(14)
O2 0.0449(17) 0.0429(17) 0.0500(19) -0.0067(14) -0.0186(14) 0.0176(14)
O3 0.0370(15) 0.0281(14) 0.0404(17) -0.0037(12) -0.0044(13) 0.0120(12)
O4 0.0320(15) 0.0307(14) 0.0437(18) -0.0029(12) -0.0114(12) 0.0160(12)
N1 0.0375(19) 0.0249(16) 0.040(2) -0.0063(14) -0.0078(15) 0.0169(15)
N2 0.0282(17) 0.0249(16) 0.0308(18) -0.0012(13) -0.0030(14) 0.0092(13)
N3 0.037(2) 0.0298(17) 0.036(2) -0.0031(14) -0.0036(16) 0.0114(16)
C1 0.027(2) 0.029(2) 0.033(2) 0.0091(17) 0.0005(17) 0.0087(17)
C2 0.029(2) 0.0273(19) 0.026(2) -0.0002(15) -0.0015(16) 0.0142(16)
C3 0.033(2) 0.0238(18) 0.025(2) -0.0023(15) -0.0041(17) 0.0086(16)
C4 0.035(2) 0.030(2) 0.034(2) -0.0025(17) -0.0090(18) 0.0157(18)
O5 0.0488(18) 0.0388(17) 0.049(2) -0.0114(13) -0.0163(15) 0.0283(14)

loop_
_atom_type_symbol
_atom_type_description
_atom_type_scat_dispersion_real
_atom_type_scat_dispersion_imag
_atom_type_scat_source
C C 0.0033 0.0016 'International Tables Vol C Tables 4.2.6.8 and 6.1.1.4'
H H 0.0000 0.0000 'International Tables Vol C Tables 4.2.6.8 and 6.1.1.4'
N N 0.0061 0.0033 'International Tables Vol C Tables 4.2.6.8 and 6.1.1.4'
O O 0.0106 0.0060 'International Tables Vol C Tables 4.2.6.8 and 6.1.1.4'
